data_1552889
loop_
_publ_author_name
'Yamaji, Minoru'
'Tomonari, Kazuhiro'
'Ikuma, Keisuke'
'Goto, Kenta'
'Tani, Fumito'
'Okamoto, Hideki'

_publ_section_title
;
 Blue fluorescence from N,O-coordinated BF2 complexes having aromatic
 chromophores in solution and solid state
;
_journal_name_full 'Photochemical &amp; Photobiological Sciences'
_journal_paper_doi 10.1039/C9PP00410F
_journal_year 2019
_chemical_absolute_configuration unk
_chemical_formula_moiety 'C16 H11 B F2 N2 O'
_chemical_formula_sum 'C16 H11 B F2 N2 O'
_chemical_formula_weight 296.08
_space_group_crystal_system monoclinic
_space_group_IT_number 7
_space_group_name_Hall 'P -2yac'
_space_group_name_H-M_alt 'P 1 n 1'
_atom_sites_solution_hydrogens geom
_atom_sites_solution_primary direct
_atom_sites_solution_secondary difmap
_audit_update_record
;
2018-11-26 deposited with the CCDC.	2019-11-13 downloaded from the CCDC.
;
_cell_angle_alpha 90.0000
_cell_angle_beta 94.312(7)
_cell_angle_gamma 90.0000
_cell_formula_units_Z 4
_cell_length_a 7.2084(2)
_cell_length_b 10.4274(4)
_cell_length_c 17.7519(6)
_cell_measurement_reflns_used 13022
_cell_measurement_temperature 123
_cell_measurement_theta_max 68.28
_cell_measurement_theta_min 4.24
_cell_volume 1330.54(8)
_computing_cell_refinement 'RAPID AUTO'
_computing_data_collection 'RAPID AUTO (Rigaku, ????)'
_computing_data_reduction 'RAPID AUTO'
_computing_molecular_graphics 'CrystalStructure 4.2.2'
_computing_publication_material 'CrystalStructure 4.2.2 (Rigaku, 2016)'
_computing_structure_refinement 'SHELXL Version 2014/7 (Sheldrick, 2008)'
_computing_structure_solution 'Superflip (Palatinus, et al., 2007)'
_diffrn_ambient_temperature 123
_diffrn_detector_area_resol_mean 10.000
_diffrn_measured_fraction_theta_full 0.996
_diffrn_measured_fraction_theta_max 0.996
_diffrn_measurement_device_type 'Rigaku R-AXIS RAPID'
_diffrn_measurement_method \w
_diffrn_radiation_type 'Cu K\a'
_diffrn_radiation_wavelength 1.54187
_diffrn_reflns_av_R_equivalents 0.0357
_diffrn_reflns_Laue_measured_fraction_full 0.996
_diffrn_reflns_Laue_measured_fraction_max 0.996
_diffrn_reflns_limit_h_max 8
_diffrn_reflns_limit_h_min -8
_diffrn_reflns_limit_k_max 12
_diffrn_reflns_limit_k_min -12
_diffrn_reflns_limit_l_max 21
_diffrn_reflns_limit_l_min -21
_diffrn_reflns_number 15104
_diffrn_reflns_point_group_measured_fraction_full 0.920
_diffrn_reflns_point_group_measured_fraction_max 0.918
_diffrn_reflns_theta_full 67.687
_diffrn_reflns_theta_max 68.210
_diffrn_reflns_theta_min 4.240
_diffrn_standards_number 0
_exptl_absorpt_coefficient_mu 0.943
_exptl_absorpt_correction_T_max 0.954
_exptl_absorpt_correction_T_min 0.668
_exptl_absorpt_correction_type multi-scan
_exptl_absorpt_process_details 'ABSCOR (Rigaku, 1995)'
_exptl_crystal_colour yellow
_exptl_crystal_density_diffrn 1.478
_exptl_crystal_density_method 'not measured'
_exptl_crystal_description prism
_exptl_crystal_F_000 608.00
_exptl_crystal_size_max 0.200
_exptl_crystal_size_mid 0.100
_exptl_crystal_size_min 0.050
_refine_diff_density_max 0.29
_refine_diff_density_min -0.26
_refine_ls_abs_structure_details
;
 Flack x determined using 1368 quotients [(I+)-(I-)]/[(I+)+(I-)]
 (Parsons, Flack and Wagner, Acta Cryst. B69 (2013) 249-259).
;
_refine_ls_abs_structure_Flack 0.13(7)
_refine_ls_extinction_method none
_refine_ls_goodness_of_fit_ref 1.046
_refine_ls_hydrogen_treatment constr
_refine_ls_number_parameters 397
_refine_ls_number_reflns 4483
_refine_ls_number_restraints 2
_refine_ls_R_factor_all 0.0572
_refine_ls_R_factor_gt 0.0451
_refine_ls_shift/su_max 0.000
_refine_ls_structure_factor_coef Fsqd
_refine_ls_weighting_details 'w = 1/[\s^2^(Fo^2^)+(0.0529P)^2^+0.1375P] where P=(Fo^2^+2Fc^2^)/3'
_refine_ls_weighting_scheme calc
_refine_ls_wR_factor_gt 0.0948
_refine_ls_wR_factor_ref 0.1035
_reflns_Friedel_coverage 0.840
_reflns_Friedel_fraction_full 0.842
_reflns_Friedel_fraction_max 0.840
_reflns_number_gt 3752
_reflns_number_total 4483
_reflns_threshold_expression F^2^>2.0\s(F^2^)
_cod_data_source_file c9pp00410f2.cif
_cod_data_source_block Ph@IQ
_cod_database_code 1552889
_publcif_funding_html
;
;

loop_
_space_group_symop_id
_space_group_symop_operation_xyz
1 +X,+Y,+Z
2 1/2+X,-Y,1/2+Z

loop_
_atom_site_label
_atom_site_type_symbol
_atom_site_fract_x
_atom_site_fract_y
_atom_site_fract_z
_atom_site_U_iso_or_equiv
_atom_site_adp_type
_atom_site_occupancy
_atom_site_site_symmetry_order
_atom_site_calc_flag
_atom_site_refinement_flags_posn
_atom_site_refinement_flags_adp
F1 F -0.1867(4) 0.5322(2) 0.41048(14) 0.0552(8) Uani 1 1 d . .
F2 F 0.1110(4) 0.4633(2) 0.41951(15) 0.0587(8) Uani 1 1 d . .
F3 F 0.4241(3) -0.1168(2) 0.15474(12) 0.0416(6) Uani 1 1 d . .
F4 F 0.1230(3) -0.0551(2) 0.14473(13) 0.0466(7) Uani 1 1 d . .
O1 O -0.0464(4) 0.4811(3) 0.30107(15) 0.0366(7) Uani 1 1 d . .
O2 O 0.3528(4) 0.0967(3) 0.17621(14) 0.0411(8) Uani 1 1 d . .
N1 N -0.0971(4) 0.2723(3) 0.25780(17) 0.0309(8) Uani 1 1 d . .
N2 N -0.1291(5) 0.3097(3) 0.38779(16) 0.0297(8) Uani 1 1 d . .
N3 N 0.3300(4) 0.1503(3) 0.30252(17) 0.0302(8) Uani 1 1 d . .
N4 N 0.2789(4) -0.0664(3) 0.26872(17) 0.0312(8) Uani 1 1 d . .
C1 C -0.0596(5) 0.3927(4) 0.2476(2) 0.0298(9) Uani 1 1 d . .
C2 C -0.1349(5) 0.2307(4) 0.3279(2) 0.0276(9) Uani 1 1 d . .
C3 C -0.1859(5) 0.0989(4) 0.3371(2) 0.0298(9) Uani 1 1 d . .
C4 C -0.1870(6) 0.0119(4) 0.2763(2) 0.0351(10) Uani 1 1 d . .
H4 H -0.1574 0.0404 0.2278 0.042 Uiso 1 1 calc R U
C5 C -0.2313(6) -0.1145(4) 0.2877(3) 0.0418(11) Uani 1 1 d . .
H5 H -0.2316 -0.1734 0.2469 0.050 Uiso 1 1 calc R U
C6 C -0.2757(6) -0.1571(4) 0.3585(3) 0.0444(11) Uani 1 1 d . .
H6 H -0.3041 -0.2450 0.3655 0.053 Uiso 1 1 calc R U
C7 C -0.2792(6) -0.0744(4) 0.4180(3) 0.0372(10) Uani 1 1 d . .
H7 H -0.3122 -0.1045 0.4657 0.045 Uiso 1 1 calc R U
C8 C -0.2335(6) 0.0561(4) 0.4085(2) 0.0321(10) Uani 1 1 d . .
C9 C -0.2291(6) 0.1455(4) 0.4688(2) 0.0354(10) Uani 1 1 d . .
H9 H -0.2634 0.1197 0.5172 0.043 Uiso 1 1 calc R U
C10 C -0.1760(5) 0.2672(4) 0.4571(2) 0.0358(10) Uani 1 1 d . .
H10 H -0.1708 0.3258 0.4982 0.043 Uiso 1 1 calc R U
C11 C -0.0365(6) 0.4419(4) 0.1716(2) 0.0323(10) Uani 1 1 d . .
C12 C -0.0333(6) 0.3577(4) 0.1107(2) 0.0363(10) Uani 1 1 d . .
H12 H -0.0419 0.2679 0.1188 0.044 Uiso 1 1 calc R U
C13 C -0.0178(7) 0.4046(5) 0.0389(2) 0.0438(11) Uani 1 1 d . .
H13 H -0.0141 0.3467 -0.0023 0.053 Uiso 1 1 calc R U
C14 C -0.0076(6) 0.5353(5) 0.0263(3) 0.0468(12) Uani 1 1 d . .
H14 H 0.0009 0.5671 -0.0235 0.056 Uiso 1 1 calc R U
C15 C -0.0098(6) 0.6191(5) 0.0860(2) 0.0432(11) Uani 1 1 d . .
H15 H -0.0030 0.7088 0.0774 0.052 Uiso 1 1 calc R U
C16 C -0.0220(6) 0.5729(4) 0.1586(2) 0.0367(10) Uani 1 1 d . .
H16 H -0.0205 0.6311 0.1998 0.044 Uiso 1 1 calc R U
C17 C 0.3612(6) 0.1780(4) 0.2334(2) 0.0323(10) Uani 1 1 d . .
C18 C 0.2888(5) 0.0270(4) 0.3208(2) 0.0307(9) Uani 1 1 d . .
C19 C 0.2563(6) -0.0023(4) 0.3977(2) 0.0318(10) Uani 1 1 d . .
C20 C 0.2623(6) 0.0941(4) 0.4529(2) 0.0343(10) Uani 1 1 d . .
H20 H 0.2911 0.1799 0.4401 0.041 Uiso 1 1 calc R U
C21 C 0.2264(6) 0.0636(5) 0.5256(2) 0.0394(11) Uani 1 1 d . .
H21 H 0.2307 0.1287 0.5631 0.047 Uiso 1 1 calc R U
C22 C 0.1834(6) -0.0627(5) 0.5449(2) 0.0415(11) Uani 1 1 d . .
H22 H 0.1590 -0.0825 0.5955 0.050 Uiso 1 1 calc R U
C23 C 0.1764(6) -0.1573(4) 0.4919(2) 0.0384(10) Uani 1 1 d . .
H23 H 0.1452 -0.2423 0.5055 0.046 Uiso 1 1 calc R U
C24 C 0.2150(6) -0.1298(4) 0.4170(2) 0.0334(9) Uani 1 1 d . .
C25 C 0.2129(6) -0.2252(4) 0.3601(2) 0.0389(10) Uani 1 1 d . .
H25 H 0.1896 -0.3122 0.3722 0.047 Uiso 1 1 calc R U
C26 C 0.2441(6) -0.1918(4) 0.2888(2) 0.0353(9) Uani 1 1 d . .
H26 H 0.2421 -0.2565 0.2511 0.042 Uiso 1 1 calc R U
C27 C 0.4122(6) 0.3093(4) 0.2137(2) 0.0319(9) Uani 1 1 d . .
C28 C 0.4402(6) 0.4021(4) 0.2701(2) 0.0381(10) Uani 1 1 d . .
H28 H 0.4271 0.3802 0.3213 0.046 Uiso 1 1 calc R U
C29 C 0.4870(6) 0.5253(4) 0.2513(3) 0.0458(12) Uani 1 1 d . .
H29 H 0.5064 0.5882 0.2898 0.055 Uiso 1 1 calc R U
C30 C 0.5060(6) 0.5587(5) 0.1767(3) 0.0470(12) Uani 1 1 d . .
H30 H 0.5362 0.6444 0.1641 0.056 Uiso 1 1 calc R U
C31 C 0.4809(6) 0.4667(4) 0.1206(3) 0.0421(11) Uani 1 1 d . .
H31 H 0.4958 0.4890 0.0695 0.051 Uiso 1 1 calc R U
C32 C 0.4345(6) 0.3433(4) 0.1386(2) 0.0387(10) Uani 1 1 d . .
H32 H 0.4175 0.2806 0.0998 0.046 Uiso 1 1 calc R U
B1 B -0.0611(8) 0.4515(5) 0.3806(3) 0.0373(12) Uani 1 1 d . .
B2 B 0.2946(7) -0.0365(5) 0.1833(3) 0.0340(11) Uani 1 1 d . .

loop_
_atom_site_aniso_label
_atom_site_aniso_U_11
_atom_site_aniso_U_22
_atom_site_aniso_U_33
_atom_site_aniso_U_23
_atom_site_aniso_U_13
_atom_site_aniso_U_12
F1 0.087(2) 0.0342(14) 0.0473(15) -0.0004(11) 0.0270(15) 0.0096(14)
F2 0.0651(19) 0.0587(17) 0.0482(16) 0.0055(13) -0.0235(14) -0.0242(15)
F3 0.0491(16) 0.0409(14) 0.0360(13) -0.0056(10) 0.0110(11) 0.0060(11)
F4 0.0387(15) 0.0666(17) 0.0335(13) -0.0059(12) -0.0034(11) -0.0037(13)
O1 0.046(2) 0.0349(15) 0.0290(15) -0.0018(12) 0.0037(13) -0.0052(14)
O2 0.059(2) 0.0374(17) 0.0275(15) -0.0050(12) 0.0075(14) -0.0012(15)
N1 0.030(2) 0.0309(19) 0.0314(18) 0.0015(15) -0.0018(15) 0.0023(15)
N2 0.033(2) 0.0306(18) 0.0254(17) 0.0001(13) 0.0005(14) 0.0032(15)
N3 0.029(2) 0.0331(19) 0.0281(19) -0.0007(14) -0.0006(15) 0.0043(15)
N4 0.031(2) 0.0353(19) 0.0273(18) -0.0032(14) 0.0012(15) 0.0022(15)
C1 0.022(2) 0.040(2) 0.027(2) -0.0009(17) 0.0028(17) 0.0028(17)
C2 0.024(2) 0.032(2) 0.027(2) 0.0004(17) 0.0007(17) 0.0025(18)
C3 0.023(2) 0.032(2) 0.033(2) 0.0009(17) -0.0035(18) 0.0031(17)
C4 0.030(2) 0.038(2) 0.036(2) -0.0029(18) -0.0060(19) 0.0042(19)
C5 0.040(3) 0.037(2) 0.047(3) -0.007(2) -0.007(2) 0.002(2)
C6 0.035(3) 0.034(2) 0.063(3) 0.003(2) -0.008(2) -0.003(2)
C7 0.030(2) 0.036(2) 0.046(3) 0.012(2) 0.002(2) -0.0001(19)
C8 0.026(2) 0.034(2) 0.037(2) 0.0047(18) -0.0006(19) 0.0068(18)
C9 0.036(3) 0.038(2) 0.033(2) 0.0019(18) 0.0044(18) 0.0004(19)
C10 0.035(3) 0.044(2) 0.028(2) 0.0013(19) 0.0025(18) 0.006(2)
C11 0.022(2) 0.043(3) 0.032(2) 0.0031(18) 0.0010(17) -0.0003(18)
C12 0.029(2) 0.046(2) 0.034(2) 0.0011(19) 0.0019(18) -0.004(2)
C13 0.040(3) 0.060(3) 0.031(2) -0.001(2) 0.001(2) -0.009(2)
C14 0.039(3) 0.071(4) 0.031(2) 0.016(2) 0.004(2) -0.013(3)
C15 0.037(3) 0.048(3) 0.045(3) 0.013(2) 0.006(2) -0.002(2)
C16 0.030(2) 0.044(3) 0.036(2) 0.005(2) 0.0031(19) 0.001(2)
C17 0.030(2) 0.035(2) 0.031(2) -0.0004(18) 0.0006(18) 0.0055(18)
C18 0.026(2) 0.038(2) 0.028(2) -0.0002(19) 0.0014(17) 0.0051(18)
C19 0.023(2) 0.043(2) 0.029(2) -0.0008(17) -0.0011(17) 0.0061(19)
C20 0.031(2) 0.040(2) 0.032(2) -0.0004(18) 0.0006(18) 0.0035(19)
C21 0.034(3) 0.056(3) 0.028(2) -0.006(2) 0.0022(19) 0.003(2)
C22 0.037(3) 0.059(3) 0.028(2) 0.006(2) 0.0020(19) 0.005(2)
C23 0.032(2) 0.046(3) 0.038(2) 0.009(2) 0.0049(19) 0.006(2)
C24 0.026(2) 0.042(2) 0.032(2) 0.0029(19) 0.0020(17) 0.0034(18)
C25 0.035(3) 0.039(2) 0.042(2) 0.005(2) 0.0042(19) 0.002(2)
C26 0.034(2) 0.032(2) 0.040(2) -0.0035(18) 0.0073(18) -0.0007(18)
C27 0.025(2) 0.037(2) 0.033(2) 0.0017(18) 0.0001(17) 0.0077(18)
C28 0.037(3) 0.036(2) 0.041(3) -0.0006(19) -0.002(2) 0.0061(19)
C29 0.036(3) 0.038(3) 0.062(3) -0.007(2) -0.003(2) 0.004(2)
C30 0.036(3) 0.036(3) 0.070(3) 0.011(2) 0.007(2) 0.003(2)
C31 0.034(3) 0.044(3) 0.048(3) 0.010(2) 0.006(2) 0.009(2)
C32 0.037(3) 0.038(2) 0.041(3) 0.0062(19) 0.005(2) 0.004(2)
B1 0.048(3) 0.033(3) 0.030(3) -0.006(2) 0.002(2) -0.001(2)
B2 0.034(3) 0.040(3) 0.028(3) -0.003(2) 0.006(2) -0.003(2)

loop_
_atom_type_symbol
_atom_type_description
_atom_type_scat_dispersion_real
_atom_type_scat_dispersion_imag
_atom_type_scat_source
C C 0.0181 0.0091
;
International Tables for Crystallography
(Vol. C, Tables 4.2.6.8 and 6.1.1.4)
;
H H 0.0000 0.0000
;
International Tables for Crystallography
(Vol. C, Table 6.1.1.4)
;
O O 0.0492 0.0322
;
International Tables for Crystallography
(Vol. C, Tables 4.2.6.8 and 6.1.1.4)
;
N N 0.0311 0.0180
;
International Tables for Crystallography
(Vol. C, Tables 4.2.6.8 and 6.1.1.4)
;
B B 0.0090 0.0039
;
International Tables for Crystallography
(Vol. C, Tables 4.2.6.8 and 6.1.1.4)
;
F F 0.0727 0.0534
;
International Tables for Crystallography
(Vol. C, Tables 4.2.6.8 and 6.1.1.4)
;

loop_
_geom_angle_atom_site_label_1
_geom_angle_atom_site_label_2
_geom_angle_atom_site_label_3
_geom_angle
C1 O1 B1 122.8(3)
C17 O2 B2 122.8(3)
C1 N1 C2 119.4(3)
C2 N2 C10 121.1(3)
C2 N2 B1 120.4(3)
C10 N2 B1 118.5(3)
C17 N3 C18 119.4(3)
C18 N4 C26 120.7(3)
C18 N4 B2 121.3(3)
C26 N4 B2 117.9(3)
N1 C1 O1 125.4(4)
N1 C1 C11 120.3(4)
O1 C1 C11 114.2(4)
N2 C2 N1 122.0(3)
N2 C2 C3 119.4(3)
N1 C2 C3 118.6(3)
C4 C3 C8 119.8(4)
C4 C3 C2 121.1(4)
C8 C3 C2 119.1(3)
C5 C4 C3 119.5(4)
C5 C4 H4 120.3
C3 C4 H4 120.3
C4 C5 C6 120.7(4)
C4 C5 H5 119.7
C6 C5 H5 119.7
C7 C6 C5 121.0(4)
C7 C6 H6 119.5
C5 C6 H6 119.5
C6 C7 C8 119.9(4)
C6 C7 H7 120.0
C8 C7 H7 120.0
C3 C8 C7 119.1(4)
C3 C8 C9 118.5(4)
C7 C8 C9 122.4(4)
C10 C9 C8 119.6(4)
C10 C9 H9 120.2
C8 C9 H9 120.2
C9 C10 N2 122.3(4)
C9 C10 H10 118.9
N2 C10 H10 118.9
C16 C11 C12 119.0(4)
C16 C11 C1 120.8(4)
C12 C11 C1 120.2(4)
C13 C12 C11 120.1(4)
C13 C12 H12 120.0
C11 C12 H12 120.0
C12 C13 C14 120.5(4)
C12 C13 H13 119.8
C14 C13 H13 119.8
C15 C14 C13 119.9(4)
C15 C14 H14 120.1
C13 C14 H14 120.1
C14 C15 C16 120.1(4)
C14 C15 H15 119.9
C16 C15 H15 119.9
C15 C16 C11 120.4(4)
C15 C16 H16 119.8
C11 C16 H16 119.8
N3 C17 O2 125.7(4)
N3 C17 C27 119.9(4)
O2 C17 C27 114.5(3)
N4 C18 N3 121.5(3)
N4 C18 C19 119.8(4)
N3 C18 C19 118.7(4)
C20 C19 C24 120.2(4)
C20 C19 C18 120.9(4)
C24 C19 C18 118.9(4)
C21 C20 C19 119.5(4)
C21 C20 H20 120.2
C19 C20 H20 120.2
C20 C21 C22 120.6(4)
C20 C21 H21 119.7
C22 C21 H21 119.7
C23 C22 C21 120.6(4)
C23 C22 H22 119.7
C21 C22 H22 119.7
C22 C23 C24 120.3(4)
C22 C23 H23 119.8
C24 C23 H23 119.8
C23 C24 C19 118.8(4)
C23 C24 C25 122.5(4)
C19 C24 C25 118.7(4)
C26 C25 C24 119.6(4)
C26 C25 H25 120.2
C24 C25 H25 120.2
C25 C26 N4 122.2(4)
C25 C26 H26 118.9
N4 C26 H26 118.9
C28 C27 C32 119.1(4)
C28 C27 C17 120.1(4)
C32 C27 C17 120.8(4)
C29 C28 C27 119.9(4)
C29 C28 H28 120.0
C27 C28 H28 120.0
C28 C29 C30 120.7(5)
C28 C29 H29 119.7
C30 C29 H29 119.7
C31 C30 C29 119.7(5)
C31 C30 H30 120.1
C29 C30 H30 120.1
C32 C31 C30 120.2(5)
C32 C31 H31 119.9
C30 C31 H31 119.9
C31 C32 C27 120.4(4)
C31 C32 H32 119.8
C27 C32 H32 119.8
F1 B1 F2 110.2(4)
F1 B1 O1 110.0(4)
F2 B1 O1 109.8(4)
F1 B1 N2 109.1(4)
F2 B1 N2 108.6(4)
O1 B1 N2 109.0(3)
F3 B2 F4 109.7(4)
F3 B2 O2 109.8(4)
F4 B2 O2 110.1(4)
F3 B2 N4 109.6(3)
F4 B2 N4 109.0(3)
O2 B2 N4 108.5(3)

loop_
_geom_bond_atom_site_label_1
_geom_bond_atom_site_label_2
_geom_bond_distance
F1 B1 1.372(6)
F2 B1 1.379(6)
F3 B2 1.380(5)
F4 B2 1.382(5)
O1 C1 1.321(5)
O1 B1 1.456(6)
O2 C17 1.321(4)
O2 B2 1.458(6)
N1 C1 1.300(5)
N1 C2 1.365(4)
N2 C2 1.343(4)
N2 C10 1.374(5)
N2 B1 1.566(6)
N3 C17 1.296(5)
N3 C18 1.364(5)
N4 C18 1.341(5)
N4 C26 1.383(5)
N4 B2 1.560(6)
C1 C11 1.465(5)
C2 C3 1.435(5)
C3 C4 1.409(5)
C3 C8 1.410(6)
C4 C5 1.375(6)
C4 H4 0.9500
C5 C6 1.393(6)
C5 H5 0.9500
C6 C7 1.364(6)
C6 H6 0.9500
C7 C8 1.413(6)
C7 H7 0.9500
C8 C9 1.419(6)
C9 C10 1.346(6)
C9 H9 0.9500
C10 H10 0.9500
C11 C16 1.390(6)
C11 C12 1.393(6)
C12 C13 1.378(6)
C12 H12 0.9500
C13 C14 1.385(7)
C13 H13 0.9500
C14 C15 1.374(6)
C14 H14 0.9500
C15 C16 1.385(5)
C15 H15 0.9500
C16 H16 0.9500
C17 C27 1.467(5)
C18 C19 1.437(5)
C19 C20 1.402(5)
C19 C24 1.410(6)
C20 C21 1.372(5)
C20 H20 0.9500
C21 C22 1.402(6)
C21 H21 0.9500
C22 C23 1.362(6)
C22 H22 0.9500
C23 C24 1.408(5)
C23 H23 0.9500
C24 C25 1.416(5)
C25 C26 1.348(5)
C25 H25 0.9500
C26 H26 0.9500
C27 C28 1.395(5)
C27 C32 1.402(6)
C28 C29 1.376(6)
C28 H28 0.9500
C29 C30 1.386(6)
C29 H29 0.9500
C30 C31 1.385(6)
C30 H30 0.9500
C31 C32 1.373(6)
C31 H31 0.9500
C32 H32 0.9500

loop_
_geom_torsion_atom_site_label_1
_geom_torsion_atom_site_label_2
_geom_torsion_atom_site_label_3
_geom_torsion_atom_site_label_4
_geom_torsion
C2 N1 C1 O1 3.1(6)
C2 N1 C1 C11 -174.0(3)
B1 O1 C1 N1 4.2(6)
B1 O1 C1 C11 -178.6(4)
C10 N2 C2 N1 176.9(3)
B1 N2 C2 N1 -5.4(5)
C10 N2 C2 C3 -1.7(5)
B1 N2 C2 C3 175.9(4)
C1 N1 C2 N2 -2.1(5)
C1 N1 C2 C3 176.6(4)
N2 C2 C3 C4 -177.7(4)
N1 C2 C3 C4 3.6(5)
N2 C2 C3 C8 1.6(5)
N1 C2 C3 C8 -177.1(3)
C8 C3 C4 C5 -1.2(6)
C2 C3 C4 C5 178.1(4)
C3 C4 C5 C6 0.3(6)
C4 C5 C6 C7 1.0(7)
C5 C6 C7 C8 -1.3(6)
C4 C3 C8 C7 0.9(6)
C2 C3 C8 C7 -178.4(4)
C4 C3 C8 C9 179.3(4)
C2 C3 C8 C9 0.0(5)
C6 C7 C8 C3 0.4(6)
C6 C7 C8 C9 -178.0(4)
C3 C8 C9 C10 -1.5(6)
C7 C8 C9 C10 176.9(4)
C8 C9 C10 N2 1.5(6)
C2 N2 C10 C9 0.2(6)
B1 N2 C10 C9 -177.5(4)
N1 C1 C11 C16 171.1(4)
O1 C1 C11 C16 -6.3(5)
N1 C1 C11 C12 -7.4(6)
O1 C1 C11 C12 175.2(4)
C16 C11 C12 C13 -0.6(6)
C1 C11 C12 C13 177.8(4)
C11 C12 C13 C14 -0.8(7)
C12 C13 C14 C15 1.1(7)
C13 C14 C15 C16 0.1(7)
C14 C15 C16 C11 -1.5(6)
C12 C11 C16 C15 1.8(6)
C1 C11 C16 C15 -176.7(4)
C18 N3 C17 O2 1.7(6)
C18 N3 C17 C27 -177.8(4)
B2 O2 C17 N3 4.0(6)
B2 O2 C17 C27 -176.5(4)
C26 N4 C18 N3 177.5(3)
B2 N4 C18 N3 -6.1(6)
C26 N4 C18 C19 -2.3(6)
B2 N4 C18 C19 174.1(4)
C17 N3 C18 N4 -0.3(6)
C17 N3 C18 C19 179.4(3)
N4 C18 C19 C20 -178.8(4)
N3 C18 C19 C20 1.5(6)
N4 C18 C19 C24 0.2(6)
N3 C18 C19 C24 -179.5(4)
C24 C19 C20 C21 -0.5(6)
C18 C19 C20 C21 178.5(4)
C19 C20 C21 C22 -0.1(6)
C20 C21 C22 C23 -0.1(7)
C21 C22 C23 C24 1.0(6)
C22 C23 C24 C19 -1.6(6)
C22 C23 C24 C25 178.8(4)
C20 C19 C24 C23 1.4(6)
C18 C19 C24 C23 -177.6(4)
C20 C19 C24 C25 -179.0(4)
C18 C19 C24 C25 1.9(6)
C23 C24 C25 C26 177.4(4)
C19 C24 C25 C26 -2.1(6)
C24 C25 C26 N4 0.1(6)
C18 N4 C26 C25 2.2(6)
B2 N4 C26 C25 -174.4(4)
N3 C17 C27 C28 4.6(6)
O2 C17 C27 C28 -174.9(4)
N3 C17 C27 C32 -175.8(4)
O2 C17 C27 C32 4.7(5)
C32 C27 C28 C29 0.8(6)
C17 C27 C28 C29 -179.6(4)
C27 C28 C29 C30 0.2(7)
C28 C29 C30 C31 -1.1(7)
C29 C30 C31 C32 1.0(7)
C30 C31 C32 C27 0.0(7)
C28 C27 C32 C31 -0.9(6)
C17 C27 C32 C31 179.5(4)
C1 O1 B1 F1 -129.9(4)
C1 O1 B1 F2 108.6(4)
C1 O1 B1 N2 -10.2(6)
C2 N2 B1 F1 131.0(4)
C10 N2 B1 F1 -51.3(5)
C2 N2 B1 F2 -108.8(4)
C10 N2 B1 F2 68.9(5)
C2 N2 B1 O1 10.8(6)
C10 N2 B1 O1 -171.5(3)
C17 O2 B2 F3 -128.9(4)
C17 O2 B2 F4 110.2(4)
C17 O2 B2 N4 -9.0(5)
C18 N4 B2 F3 130.0(4)
C26 N4 B2 F3 -53.4(5)
C18 N4 B2 F4 -109.8(4)
C26 N4 B2 F4 66.7(5)
C18 N4 B2 O2 10.1(5)
C26 N4 B2 O2 -173.4(3)
